data_7703734
loop_
_publ_author_name
'Meng, Ting'
'Liu, Tong'
'Qin, Qi-Pin'
'Chen, Zi-Lu'
'Zou, Hua-Hong'
'Wang, Kai'
'Liang, Fu-Pei'

_publ_section_title
;
 Mitochondria-localizing dicarbohydrazide Ln complexes and their mechanism
 of in vitro anticancer activity.
;
_journal_issue 14
_journal_name_full 'Dalton transactions (Cambridge, England : 2003)'
_journal_page_first 4404
_journal_page_last 4415
_journal_paper_doi 10.1039/d0dt00210k
_journal_volume 49
_journal_year 2020
_chemical_formula_moiety 'C71 H53 Gd5 N16 O22, 3(C H4 O)'
_chemical_formula_sum 'C74 H65 Gd5 N16 O25'
_chemical_formula_weight 2364.67
_space_group_crystal_system triclinic
_space_group_IT_number 2
_space_group_name_Hall '-P 1'
_space_group_name_H-M_alt 'P -1'
_atom_sites_solution_hydrogens mixed
_audit_creation_date 2019-03-10
_audit_creation_method
;
Olex2 1.2
(compiled 2018.05.29 svn.r3508 for OlexSys, GUI svn.r5506)
;
_audit_update_record
;
2019-07-01 deposited with the CCDC.	2020-03-06 downloaded from the CCDC.
;
_cell_angle_alpha 111.207(3)
_cell_angle_beta 90.116(4)
_cell_angle_gamma 101.204(3)
_cell_formula_units_Z 2
_cell_length_a 15.3903(11)
_cell_length_b 17.2122(14)
_cell_length_c 20.4239(16)
_cell_measurement_reflns_used 9064
_cell_measurement_temperature 150(2)
_cell_measurement_theta_max 26.46
_cell_measurement_theta_min 2.41
_cell_volume 4932.3(7)
_computing_cell_refinement 'SAINT v8.37A (Bruker, 2015)'
_computing_data_reduction 'SAINT v8.37A (Bruker, 2015)'
_computing_molecular_graphics 'Olex2 (Dolomanov et al., 2009)'
_computing_publication_material 'Olex2 (Dolomanov et al., 2009)'
_computing_structure_refinement 'XL (Sheldrick, 2008)'
_diffrn_ambient_temperature 150.15
_diffrn_measured_fraction_theta_full 0.982
_diffrn_measured_fraction_theta_max 0.983
_diffrn_measurement_device_type 'Bruker APEX-II CCD'
_diffrn_measurement_method '\f and \w scans'
_diffrn_radiation_type MoK\a
_diffrn_radiation_wavelength 0.71073
_diffrn_reflns_av_R_equivalents 0.1003
_diffrn_reflns_av_unetI/netI 0.0810
_diffrn_reflns_Laue_measured_fraction_full 0.982
_diffrn_reflns_Laue_measured_fraction_max 0.983
_diffrn_reflns_limit_h_max 18
_diffrn_reflns_limit_h_min -18
_diffrn_reflns_limit_k_max 21
_diffrn_reflns_limit_k_min -21
_diffrn_reflns_limit_l_max 25
_diffrn_reflns_limit_l_min -25
_diffrn_reflns_number 81851
_diffrn_reflns_point_group_measured_fraction_full 0.982
_diffrn_reflns_point_group_measured_fraction_max 0.983
_diffrn_reflns_theta_full 25.242
_diffrn_reflns_theta_max 26.022
_diffrn_reflns_theta_min 2.175
_diffrn_standards_number 0
_exptl_absorpt_coefficient_mu 3.387
_exptl_absorpt_correction_T_max 0.7454
_exptl_absorpt_correction_T_min 0.5902
_exptl_absorpt_correction_type multi-scan
_exptl_absorpt_process_details
;
SADABS-2016/2 (Bruker,2016/2) was used for absorption correction.
wR2(int) was 0.0905 before and 0.0646 after correction.
The Ratio of minimum to maximum transmission is 0.7918.
The \l/2 correction factor is Not present.
;
_exptl_crystal_colour colorless
_exptl_crystal_density_diffrn 1.592
_exptl_crystal_description block
_exptl_crystal_F_000 2282
_exptl_crystal_size_max 0.26
_exptl_crystal_size_mid 0.21
_exptl_crystal_size_min 0.14
_refine_diff_density_max 2.473
_refine_diff_density_min -1.866
_refine_diff_density_rms 0.201
_refine_ls_extinction_method none
_refine_ls_goodness_of_fit_ref 0.999
_refine_ls_hydrogen_treatment mixed
_refine_ls_matrix_type full
_refine_ls_number_parameters 1097
_refine_ls_number_reflns 19104
_refine_ls_number_restraints 37
_refine_ls_restrained_S_all 1.001
_refine_ls_R_factor_all 0.0988
_refine_ls_R_factor_gt 0.0531
_refine_ls_shift/su_max 0.001
_refine_ls_shift/su_mean 0.000
_refine_ls_structure_factor_coef Fsqd
_refine_ls_weighting_details 'w=1/[\s^2^(Fo^2^)+(0.0880P)^2^] where P=(Fo^2^+2Fc^2^)/3'
_refine_ls_weighting_scheme calc
_refine_ls_wR_factor_gt 0.1289
_refine_ls_wR_factor_ref 0.1534
_reflns_Friedel_coverage 0.000
_reflns_number_gt 12387
_reflns_number_total 19104
_reflns_threshold_expression 'I > 2\s(I)'
_cod_data_source_file d0dt00210k2.cif
_cod_data_source_block mo_1203_1_0m_sq
_cod_depositor_comments 'Adding full bibliography for 7703732--7703737.cif.'
_cod_database_code 7703734
_shelx_shelxl_version_number 2016/6
_shelx_space_group_comment
;
The symmetry employed for this shelxl refinement is uniquely defined
by the following loop, which should always be used as a source of
symmetry information in preference to the above space-group names.
They are only intended as comments.
;
_shelx_estimated_absorpt_t_max 0.649
_shelx_estimated_absorpt_t_min 0.473
_olex2_refinement_description
;
1. Fixed Uiso
 At 1.2 times of:
  All C(H) groups
 At 1.5 times of:
  All C(H,H,H) groups, All O(H) groups, All O(H,H) groups
2. Restrained distances
 O22-H22A
 0.87 with sigma of 0.01
 H25-H22A
 2.2 with sigma of 0.02
 H19B-H23
 2.2 with sigma of 0.02
 C71-H22A
 2.030565 with sigma of 0.02
 Gd4-H22A
 2.963635 with sigma of 0.02
3. Rigid bond restraints
 O23, C73
 with sigma for 1-2 distances of 0.01 and sigma for 1-3 distances of 0.02
 C71, O22
 with sigma for 1-2 distances of 0.01 and sigma for 1-3 distances of 0.02
4. Uiso/Uaniso restraints and constraints
Uanis(O23) \\sim Ueq, Uanis(C73) \\sim Ueq: with sigma of 0.01 and sigma for
terminal atoms of 0.02
Uanis(C57) \\sim Ueq, Uanis(C56) \\sim Ueq: with sigma of 0.01 and sigma for
terminal atoms of 0.02
Uanis(C54) \\sim Ueq: with sigma of 0.001 and sigma for terminal atoms of 0.002
5.a Rotating group:
 O19(H19A,H19B)
5.b Aromatic/amide H refined with riding coordinates:
 C54(H54), C3(H3), C22(H22), C7(H7), C10(H10), C52(H52), C40(H40), C41(H41),
 C32(H32), C34(H34), C45(H45), C11(H11), C15(H15), C2(H2), C21(H21), C51(H51),
 C33(H33), C5(H5), C46(H46), C59(H59), C37(H37), C16(H16), C35(H35), C4(H4),
 C29(H29), C24(H24), C56(H56), C58(H58), C26(H26), C28(H28), C27(H27), C57(H57)
5.c Idealised Me refined as rotating group:
 C61(H61A,H61B,H61C), C65(H65A,H65B,H65C), C63(H63A,H63B,H63C), C69(H69A,H69B,
 H69C), C67(H67A,H67B,H67C), C71(H71A,H71B,H71C), C4AA(H4AA,H4AB,H4AC),
 C72(H72A,H72B,H72C), C73(H73A,H73B,H73C)
5.d Idealised tetrahedral OH refined as rotating group:
 O23(H23), O24(H24A), O25(H25)
;
_olex2_submission_special_instructions 'No special instructions were received'

loop_
_space_group_symop_operation_xyz
'x, y, z'
'-x, -y, -z'

loop_
_atom_site_label
_atom_site_type_symbol
_atom_site_fract_x
_atom_site_fract_y
_atom_site_fract_z
_atom_site_U_iso_or_equiv
_atom_site_adp_type
_atom_site_occupancy
_atom_site_site_symmetry_order
_atom_site_calc_flag
_atom_site_refinement_flags_posn
_atom_site_refinement_flags_adp
_atom_site_refinement_flags_occupancy
_atom_site_disorder_assembly
_atom_site_disorder_group
Gd2 Gd 0.33934(3) 0.48683(3) 0.33787(2) 0.02291(11) Uani 1 1 d . . . . .
Gd1 Gd 0.46699(3) 0.31204(3) 0.28825(2) 0.02423(11) Uani 1 1 d . . . . .
Gd3 Gd 0.10545(3) 0.19275(3) 0.20142(2) 0.02591(12) Uani 1 1 d . . . . .
Gd4 Gd 0.33385(3) 0.28492(3) 0.12219(2) 0.02392(11) Uani 1 1 d D . . . .
Gd5 Gd 0.35608(3) 0.54468(3) 0.16771(2) 0.02660(12) Uani 1 1 d . . . . .
C54 C 0.0860(6) -0.0190(6) 0.1782(5) 0.034(2) Uani 1 1 d . U . . .
H54 H 0.099376 -0.072885 0.152261 0.040 Uiso 1 1 calc R . . . .
C61 C -0.0701(8) 0.1723(8) 0.0317(6) 0.068(4) Uani 1 1 d . . . . .
H61A H -0.036399 0.213398 0.013278 0.101 Uiso 1 1 calc GR . . . .
H61B H -0.126544 0.188462 0.046750 0.101 Uiso 1 1 calc GR . . . .
H61C H -0.081854 0.115288 -0.005328 0.101 Uiso 1 1 calc GR . . . .
O18 O 0.3591(4) 0.2081(4) 0.3042(3) 0.0315(15) Uani 1 1 d . . . . .
O1 O 0.5807(4) 0.2468(4) 0.2797(3) 0.0361(16) Uani 1 1 d . . . . .
O19 O 0.4600(4) 0.6011(4) 0.3993(3) 0.0311(15) Uani 1 1 d . . . . .
H19A H 0.456939 0.616910 0.445797 0.047 Uiso 1 1 d GR . . . .
H19B H 0.455377 0.647761 0.391154 0.047 Uiso 1 1 d DGR . . . .
C20 C 0.2218(5) 0.6450(6) 0.3767(5) 0.031(2) Uani 1 1 d . . . . .
C3 C 0.7026(6) 0.0968(6) 0.3026(5) 0.039(2) Uani 1 1 d . . . . .
H3 H 0.736852 0.057682 0.275933 0.047 Uiso 1 1 calc R . . . .
O9 O -0.0293(4) 0.2154(4) 0.1544(4) 0.0390(16) Uani 1 1 d . . . . .
O15 O 0.4448(4) 0.5131(4) 0.2537(3) 0.0275(14) Uani 1 1 d . . . . .
O11 O 0.0771(4) 0.3159(4) 0.2912(3) 0.0344(15) Uani 1 1 d . . . . .
C22 C 0.1561(6) 0.7181(6) 0.4784(5) 0.031(2) Uani 1 1 d . . . . .
H22 H 0.123889 0.760346 0.502828 0.038 Uiso 1 1 calc R . . . .
O21 O 0.4517(4) 0.2584(4) 0.1704(3) 0.0326(15) Uani 1 1 d . . . . .
O16 O 0.5339(4) 0.4417(4) 0.2816(3) 0.0324(15) Uani 1 1 d . . . . .
O14 O 0.2541(4) 0.4155(4) 0.1554(3) 0.0325(15) Uani 1 1 d . . . . .
O8 O 0.0217(4) 0.1297(4) 0.2617(4) 0.0408(17) Uani 1 1 d . . . . .
O6 O 0.4077(4) 0.4157(4) 0.1074(3) 0.0286(14) Uani 1 1 d . . . . .
N2 N 0.4656(5) 0.3664(5) 0.4682(4) 0.0311(18) Uani 1 1 d . . . . .
O4 O 0.2914(4) 0.5305(4) 0.0660(3) 0.0408(17) Uani 1 1 d . . . . .
N14 N 0.3497(5) 0.1331(5) 0.0408(4) 0.0273(17) Uani 1 1 d . . . . .
N6 N 0.2583(4) 0.6018(5) 0.4095(4) 0.0273(17) Uani 1 1 d . . . . .
N12 N 0.6275(5) 0.0975(5) -0.1343(4) 0.0358(19) Uani 1 1 d . . . . .
N13 N 0.5090(5) -0.0475(5) -0.1324(4) 0.0335(19) Uani 1 1 d . . . . .
C6 C 0.6019(6) 0.2123(6) 0.3818(5) 0.033(2) Uani 1 1 d . . . . .
N7 N 0.2020(5) 0.6508(5) 0.2628(4) 0.039(2) Uani 1 1 d . . . . .
N15 N 0.1866(5) 0.0191(5) 0.1121(4) 0.0334(19) Uani 1 1 d . . . . .
O12 O 0.1976(4) 0.4193(4) 0.3289(3) 0.0328(15) Uani 1 1 d . . . . .
C7 C 0.5529(6) 0.2693(6) 0.4279(5) 0.033(2) Uani 1 1 d . . . . .
H7 H 0.552346 0.272815 0.475412 0.040 Uiso 1 1 calc R . . . .
O13 O 0.1715(4) 0.3001(4) 0.1584(3) 0.0298(14) Uani 1 1 d . . . . .
O17 O 0.2230(4) 0.2262(4) 0.2863(3) 0.0317(15) Uani 1 1 d . . . . .
C12 C 0.2649(5) 0.5732(6) 0.5787(4) 0.0246(19) Uani 1 1 d . . . . .
N10 N 0.5296(5) 0.4902(5) 0.0732(4) 0.0330(18) Uani 1 1 d . . . . .
N5 N 0.1265(5) 0.7383(5) 0.6235(4) 0.0305(18) Uani 1 1 d . . . . .
O3 O 0.2976(4) 0.5700(4) 0.2801(3) 0.0287(14) Uani 1 1 d . . . . .
N11 N 0.4529(5) 0.2708(5) 0.0325(4) 0.0293(17) Uani 1 1 d . . . . .
N1 N 0.5088(4) 0.3169(5) 0.4097(4) 0.0259(16) Uani 1 1 d . . . . .
O7 O 0.2330(4) 0.1647(4) 0.1350(3) 0.0268(14) Uani 1 1 d . . . . .
C14 C 0.2107(5) 0.6321(6) 0.6183(5) 0.028(2) Uani 1 1 d . . . . .
O5 O 0.4252(4) 0.6830(4) 0.2187(3) 0.0367(16) Uani 1 1 d . . . . .
C66 C 0.1790(6) 0.3761(6) 0.1617(4) 0.027(2) Uani 1 1 d . . . . .
C47 C 0.4986(6) 0.0294(6) -0.0925(4) 0.028(2) Uani 1 1 d . . . . .
O10 O 0.0425(4) 0.1273(4) 0.0798(3) 0.0415(17) Uani 1 1 d . . . . .
C36 C 0.5529(6) 0.7176(6) 0.1595(5) 0.032(2) Uani 1 1 d . . . . .
C10 C 0.3570(6) 0.4715(6) 0.5672(5) 0.033(2) Uani 1 1 d . . . . .
H10 H 0.386220 0.440204 0.586877 0.040 Uiso 1 1 calc R . . . .
C50 C 0.2994(5) 0.0638(5) 0.0475(4) 0.0238(19) Uani 1 1 d . . . . .
C19 C 0.2408(5) 0.6133(6) 0.4764(5) 0.030(2) Uani 1 1 d . . . . .
O2 O 0.4144(4) 0.4095(4) 0.3834(3) 0.0272(14) Uani 1 1 d . . . . .
C43 C 0.4706(6) 0.1950(6) -0.0078(4) 0.027(2) Uani 1 1 d . . . . .
N3 N 0.3264(4) 0.5097(5) 0.4681(4) 0.0264(17) Uani 1 1 d . . . . .
O20 O 0.3397(3) 0.3502(4) 0.2491(3) 0.0258(14) Uani 1 1 d . . . . .
C52 C 0.3702(6) -0.0327(6) -0.0393(5) 0.031(2) Uani 1 1 d . . . . .
H52 H 0.375638 -0.088814 -0.067543 0.037 Uiso 1 1 calc R . . . .
C39 C 0.5050(6) 0.3405(6) 0.0295(5) 0.032(2) Uani 1 1 d . . . . .
N4 N 0.1992(5) 0.6392(5) 0.6856(4) 0.036(2) Uani 1 1 d . . . . .
C40 C 0.5785(6) 0.3406(7) -0.0110(4) 0.034(2) Uani 1 1 d . . . . .
H40 H 0.613991 0.392271 -0.011219 0.041 Uiso 1 1 calc R . . . .
C9 C 0.3653(5) 0.4638(6) 0.4973(5) 0.028(2) Uani 1 1 d . . . . .
C8 C 0.4193(5) 0.4108(6) 0.4465(4) 0.0243(19) Uani 1 1 d . . . . .
C41 C 0.5969(6) 0.2630(7) -0.0504(5) 0.037(2) Uani 1 1 d . . . . .
H41 H 0.646716 0.260391 -0.077885 0.044 Uiso 1 1 calc R . . . .
C70 C 0.5227(6) 0.5010(6) 0.2628(4) 0.030(2) Uani 1 1 d . . . . .
C53 C 0.2335(6) 0.0840(6) 0.1029(5) 0.030(2) Uani 1 1 d . . . . .
O22 O 0.2496(4) 0.2548(4) 0.0139(3) 0.0407(17) Uani 1 1 d D U . . .
H22A H 0.216(4) 0.2040(13) -0.008(2) 0.061 Uiso 1 1 d DR . . . .
C13 C 0.2788(5) 0.5641(6) 0.5093(4) 0.026(2) Uani 1 1 d . . . . .
C49 C 0.4139(6) 0.1195(6) -0.0044(5) 0.029(2) Uani 1 1 d . . . . .
C32 C 0.4863(6) 0.8275(6) 0.2424(5) 0.036(2) Uani 1 1 d . . . . .
H32 H 0.441471 0.843739 0.273408 0.043 Uiso 1 1 calc R . . . .
C34 C 0.6181(7) 0.8677(7) 0.1855(6) 0.046(3) Uani 1 1 d . . . . .
H34 H 0.662674 0.910103 0.178654 0.056 Uiso 1 1 calc R . . . .
C45 C 0.6349(7) 0.0202(6) -0.1731(5) 0.040(2) Uani 1 1 d . . . . .
H45 H 0.682341 0.013014 -0.203009 0.048 Uiso 1 1 calc R . . . .
C1 C 0.6153(5) 0.2026(6) 0.3105(5) 0.032(2) Uani 1 1 d . . . . .
C62 C -0.0176(6) 0.1719(7) 0.0928(5) 0.039(2) Uani 1 1 d . . . . .
N8 N 0.2228(5) 0.6150(5) 0.1916(4) 0.038(2) Uani 1 1 d . . . . .
C11 C 0.3056(6) 0.5253(6) 0.6071(5) 0.032(2) Uani 1 1 d . . . . .
H11 H 0.297724 0.530045 0.654431 0.039 Uiso 1 1 calc R . . . .
C15 C 0.1535(6) 0.6968(6) 0.7210(5) 0.036(2) Uani 1 1 d . . . . .
H15 H 0.144876 0.705793 0.769045 0.043 Uiso 1 1 calc R . . . .
C2 C 0.6652(6) 0.1444(6) 0.2716(5) 0.040(3) Uani 1 1 d . . . . .
H2 H 0.673887 0.137153 0.223875 0.048 Uiso 1 1 calc R . . . .
C21 C 0.1706(6) 0.7035(7) 0.4107(5) 0.039(2) Uani 1 1 d . . . . .
H21 H 0.145983 0.732776 0.386246 0.046 Uiso 1 1 calc R . . . .
C17 C 0.1751(5) 0.6798(6) 0.5878(4) 0.027(2) Uani 1 1 d . . . . .
C51 C 0.3069(6) -0.0195(6) 0.0080(5) 0.033(2) Uani 1 1 d . . . . .
H51 H 0.268531 -0.066406 0.013948 0.039 Uiso 1 1 calc R . . . .
C44 C 0.5566(6) 0.1036(6) -0.0939(5) 0.031(2) Uani 1 1 d . . . . .
C65 C 0.1001(6) 0.4175(7) 0.1741(5) 0.041(3) Uani 1 1 d . . . . .
H65A H 0.102934 0.454993 0.223741 0.062 Uiso 1 1 calc GR . . . .
H65B H 0.045339 0.373529 0.162462 0.062 Uiso 1 1 calc GR . . . .
H65C H 0.100387 0.451148 0.144275 0.062 Uiso 1 1 calc GR . . . .
C64 C 0.1151(6) 0.3888(6) 0.3295(5) 0.036(2) Uani 1 1 d . . . . .
C48 C 0.4269(6) 0.0383(6) -0.0453(4) 0.031(2) Uani 1 1 d . . . . .
C68 C 0.2754(6) 0.1900(7) 0.3060(5) 0.038(2) Uani 1 1 d . . . . .
C33 C 0.5502(7) 0.8902(7) 0.2325(5) 0.044(3) Uani 1 1 d . . . . .
H33 H 0.549066 0.948541 0.256983 0.053 Uiso 1 1 calc R . . . .
C38 C 0.4782(6) 0.4220(5) 0.0739(4) 0.028(2) Uani 1 1 d . . . . .
C5 C 0.6412(6) 0.1633(7) 0.4108(6) 0.045(3) Uani 1 1 d . . . . .
H5 H 0.633492 0.170141 0.458563 0.054 Uiso 1 1 calc R . . . .
C63 C 0.0618(8) 0.4475(8) 0.3785(7) 0.090(5) Uani 1 1 d . . . . .
H63A H -0.000997 0.428515 0.361076 0.134 Uiso 1 1 calc GR . . . .
H63B H 0.083518 0.505737 0.380332 0.134 Uiso 1 1 calc GR . . . .
H63C H 0.068495 0.446285 0.425832 0.134 Uiso 1 1 calc GR . . . .
C69 C 0.6007(7) 0.5597(8) 0.2520(5) 0.051(3) Uani 1 1 d . . . . .
H69A H 0.612442 0.539545 0.202153 0.077 Uiso 1 1 calc GR . . . .
H69B H 0.652714 0.561190 0.280545 0.077 Uiso 1 1 calc GR . . . .
H69C H 0.588375 0.617035 0.266263 0.077 Uiso 1 1 calc GR . . . .
C42 C 0.5427(6) 0.1878(6) -0.0502(4) 0.032(2) Uani 1 1 d . . . . .
C18 C 0.1890(5) 0.6703(6) 0.5143(4) 0.027(2) Uani 1 1 d . . . . .
C31 C 0.4860(6) 0.7404(6) 0.2079(5) 0.036(2) Uani 1 1 d . . . . .
C60 C -0.0082(6) 0.0566(7) 0.2686(5) 0.034(2) Uani 1 1 d . . . . .
N9 N 0.5012(5) 0.5643(5) 0.1159(4) 0.0338(18) Uani 1 1 d . . . . .
C23 C 0.2424(6) 0.6216(6) 0.3024(5) 0.029(2) Uani 1 1 d . . . . .
C67 C 0.2387(7) 0.1210(7) 0.3339(6) 0.053(3) Uani 1 1 d . . . . .
H67A H 0.263405 0.070588 0.309869 0.079 Uiso 1 1 calc GR . . . .
H67B H 0.173803 0.105951 0.325412 0.079 Uiso 1 1 calc GR . . . .
H67C H 0.254998 0.141809 0.384672 0.079 Uiso 1 1 calc GR . . . .
C71 C 0.2160(8) 0.3194(8) -0.0122(6) 0.069(4) Uani 1 1 d D U . . .
H71A H 0.216824 0.300357 -0.063548 0.104 Uiso 1 1 calc GR . . . .
H71B H 0.254750 0.375836 0.009672 0.104 Uiso 1 1 calc GR . . . .
H71C H 0.155122 0.322374 0.000880 0.104 Uiso 1 1 calc GR . . . .
C46 C 0.5766(7) -0.0516(7) -0.1725(5) 0.046(3) Uani 1 1 d . . . . .
H46 H 0.585389 -0.106003 -0.202204 0.055 Uiso 1 1 calc R . . . .
C59 C -0.0720(7) 0.0511(7) 0.3187(6) 0.050(3) Uani 1 1 d . . . . .
H59 H -0.094114 0.100050 0.345278 0.060 Uiso 1 1 calc R . . . .
C37 C 0.5581(6) 0.6325(6) 0.1197(5) 0.035(2) Uani 1 1 d . . . . .
H37 H 0.608283 0.624429 0.093015 0.042 Uiso 1 1 calc R . . . .
C55 C 0.0213(7) -0.0167(7) 0.2311(6) 0.044(3) Uani 1 1 d . . . . .
C16 C 0.1173(6) 0.7453(6) 0.6893(5) 0.034(2) Uani 1 1 d . . . . .
H16 H 0.084477 0.785250 0.717003 0.041 Uiso 1 1 calc R . . . .
C35 C 0.6163(7) 0.7846(7) 0.1515(6) 0.048(3) Uani 1 1 d . . . . .
H35 H 0.660678 0.769506 0.119748 0.058 Uiso 1 1 calc R . . . .
C4 C 0.6896(6) 0.1066(7) 0.3729(6) 0.046(3) Uani 1 1 d . . . . .
H4 H 0.714530 0.073857 0.393748 0.055 Uiso 1 1 calc R . . . .
O23 O 0.4618(7) 0.7309(6) 0.3623(5) 0.095(3) Uani 1 1 d . U . . .
H23 H 0.438251 0.716170 0.321307 0.142 Uiso 1 1 calc DGR . . . .
C29 C 0.2189(8) 0.5194(8) -0.0396(6) 0.063(3) Uani 1 1 d . . . . .
H29 H 0.257892 0.485282 -0.065806 0.075 Uiso 1 1 calc R . . . .
O24 O 0.6365(5) 0.2360(5) 0.1436(4) 0.055(2) Uani 1 1 d . . . . .
H24A H 0.603357 0.240976 0.176913 0.083 Uiso 1 1 calc GR . . . .
O25 O 0.1315(6) 0.1127(5) -0.0363(4) 0.077(3) Uani 1 1 d . . . . .
H25 H 0.108802 0.101467 -0.002598 0.115 Uiso 1 1 calc DGR . . . .
C25 C 0.1674(7) 0.5961(8) 0.0731(6) 0.053(3) Uani 1 1 d . . . . .
N16 N 0.1254(5) 0.0427(5) 0.1637(4) 0.0342(19) Uani 1 1 d . . . . .
C24 C 0.1669(7) 0.6273(8) 0.1491(6) 0.052(3) Uani 1 1 d . . . . .
H24 H 0.123247 0.658899 0.169825 0.063 Uiso 1 1 calc R . . . .
C4AA C 0.6807(8) 0.3169(8) 0.1476(7) 0.067(4) Uani 1 1 d . . . . .
H4AA H 0.710251 0.311985 0.104279 0.101 Uiso 1 1 calc GR . . . .
H4AB H 0.725077 0.341795 0.188061 0.101 Uiso 1 1 calc GR . . . .
H4AC H 0.637665 0.353605 0.153329 0.101 Uiso 1 1 calc GR . . . .
C72 C 0.1348(9) 0.0379(8) -0.0912(7) 0.076(4) Uani 1 1 d . . . . .
H72A H 0.174952 0.050199 -0.125023 0.113 Uiso 1 1 calc GR . . . .
H72B H 0.075104 0.010999 -0.114772 0.113 Uiso 1 1 calc GR . . . .
H72C H 0.156537 -0.000797 -0.072963 0.113 Uiso 1 1 calc GR . . . .
C56 C -0.0129(9) -0.0944(8) 0.2421(7) 0.070(4) Uani 1 1 d . U . . .
H56 H 0.007967 -0.144550 0.216719 0.084 Uiso 1 1 calc R . . . .
C58 C -0.1007(9) -0.0222(8) 0.3286(8) 0.079(5) Uani 1 1 d . . . . .
H58 H -0.140143 -0.022987 0.364182 0.095 Uiso 1 1 calc R . . . .
C26 C 0.1010(10) 0.6145(12) 0.0375(7) 0.097(6) Uani 1 1 d . . . . .
H26 H 0.059906 0.645962 0.063605 0.116 Uiso 1 1 calc R . . . .
C28 C 0.1548(10) 0.5395(11) -0.0741(7) 0.089(5) Uani 1 1 d . . . . .
H28 H 0.151216 0.521237 -0.124041 0.107 Uiso 1 1 calc R . . . .
C27 C 0.0944(12) 0.5874(12) -0.0351(8) 0.113(7) Uani 1 1 d . . . . .
H27 H 0.049598 0.600785 -0.058791 0.135 Uiso 1 1 calc R . . . .
C30 C 0.2267(7) 0.5491(8) 0.0340(6) 0.052(3) Uani 1 1 d . . . . .
C57 C -0.0751(9) -0.0959(9) 0.2890(8) 0.081(4) Uani 1 1 d . U . . .
H57 H -0.100810 -0.147966 0.294200 0.098 Uiso 1 1 calc R . . . .
C73 C 0.4457(17) 0.8147(16) 0.4056(13) 0.198(11) Uani 1 1 d . U . . .
H73A H 0.404083 0.831294 0.379357 0.297 Uiso 1 1 calc GR . . . .
H73B H 0.501945 0.856759 0.417579 0.297 Uiso 1 1 calc GR . . . .
H73C H 0.420354 0.812199 0.448975 0.297 Uiso 1 1 calc GR . . . .

loop_
_atom_site_aniso_label
_atom_site_aniso_U_11
_atom_site_aniso_U_22
_atom_site_aniso_U_33
_atom_site_aniso_U_23
_atom_site_aniso_U_13
_atom_site_aniso_U_12
Gd2 0.0234(2) 0.0239(2) 0.0214(2) 0.00601(18) 0.00364(17) 0.00947(18)
Gd1 0.0243(2) 0.0253(3) 0.0219(2) 0.00462(19) 0.00417(17) 0.01057(18)
Gd3 0.0224(2) 0.0251(3) 0.0285(2) 0.0069(2) 0.00586(18) 0.00681(18)
Gd4 0.0253(2) 0.0235(2) 0.0214(2) 0.00568(18) 0.00452(17) 0.00640(18)
Gd5 0.0319(2) 0.0242(3) 0.0250(2) 0.00953(19) 0.00487(18) 0.00793(19)
C54 0.033(2) 0.034(2) 0.034(2) 0.0120(12) 0.0042(10) 0.0069(11)
C61 0.076(9) 0.066(9) 0.050(7) 0.011(7) -0.003(7) 0.012(7)
O18 0.030(3) 0.024(4) 0.037(4) 0.009(3) 0.009(3) 0.002(3)
O1 0.028(3) 0.039(4) 0.042(4) 0.012(3) 0.001(3) 0.014(3)
O19 0.037(3) 0.034(4) 0.020(3) 0.006(3) 0.003(3) 0.009(3)
C20 0.022(4) 0.044(6) 0.031(5) 0.016(5) -0.003(4) 0.009(4)
C3 0.041(6) 0.018(5) 0.050(7) 0.001(5) 0.009(5) 0.008(4)
O9 0.029(3) 0.043(4) 0.044(4) 0.014(4) 0.001(3) 0.010(3)
O15 0.029(3) 0.034(4) 0.026(3) 0.016(3) 0.009(3) 0.010(3)
O11 0.026(3) 0.028(4) 0.041(4) 0.002(3) 0.004(3) 0.009(3)
C22 0.035(5) 0.025(5) 0.032(5) 0.003(4) -0.004(4) 0.017(4)
O21 0.032(3) 0.036(4) 0.026(3) 0.006(3) 0.004(3) 0.009(3)
O16 0.032(3) 0.026(4) 0.036(4) 0.007(3) -0.002(3) 0.008(3)
O14 0.035(4) 0.026(4) 0.037(4) 0.015(3) 0.008(3) 0.001(3)
O8 0.036(4) 0.034(4) 0.055(5) 0.018(4) 0.021(3) 0.010(3)
O6 0.042(4) 0.015(3) 0.028(3) 0.008(3) 0.009(3) 0.006(3)
N2 0.026(4) 0.029(5) 0.027(4) -0.005(3) 0.001(3) 0.013(3)
O4 0.049(4) 0.042(4) 0.038(4) 0.019(3) 0.009(3) 0.016(3)
N14 0.032(4) 0.025(4) 0.022(4) 0.006(3) 0.005(3) 0.006(3)
N6 0.026(4) 0.030(4) 0.020(4) 0.000(3) 0.001(3) 0.009(3)
N12 0.043(5) 0.029(5) 0.037(5) 0.013(4) 0.021(4) 0.012(4)
N13 0.041(5) 0.029(5) 0.028(4) 0.004(4) 0.013(4) 0.015(4)
C6 0.026(5) 0.039(6) 0.031(5) 0.004(4) 0.001(4) 0.015(4)
N7 0.048(5) 0.045(5) 0.029(4) 0.015(4) 0.004(4) 0.021(4)
N15 0.023(4) 0.032(5) 0.038(5) 0.004(4) 0.016(3) 0.007(3)
O12 0.025(3) 0.031(4) 0.041(4) 0.010(3) 0.005(3) 0.007(3)
C7 0.033(5) 0.038(6) 0.028(5) 0.007(4) 0.003(4) 0.019(4)
O13 0.035(3) 0.024(4) 0.031(3) 0.012(3) 0.005(3) 0.005(3)
O17 0.027(3) 0.031(4) 0.035(4) 0.009(3) 0.005(3) 0.009(3)
C12 0.016(4) 0.034(5) 0.022(4) 0.005(4) -0.001(3) 0.012(4)
N10 0.045(5) 0.025(5) 0.029(4) 0.012(4) 0.009(4) 0.004(4)
N5 0.027(4) 0.028(5) 0.032(4) 0.005(4) 0.013(3) 0.008(3)
O3 0.035(3) 0.031(4) 0.031(3) 0.018(3) 0.006(3) 0.017(3)
N11 0.031(4) 0.022(4) 0.031(4) 0.009(3) -0.002(3) 0.001(3)
N1 0.032(4) 0.023(4) 0.022(4) 0.003(3) 0.006(3) 0.015(3)
O7 0.030(3) 0.020(3) 0.028(3) 0.004(3) 0.012(3) 0.008(3)
C14 0.021(4) 0.025(5) 0.031(5) 0.003(4) 0.003(4) 0.001(4)
O5 0.047(4) 0.023(4) 0.038(4) 0.008(3) 0.005(3) 0.008(3)
C66 0.034(5) 0.027(5) 0.019(4) 0.006(4) -0.004(4) 0.007(4)
C47 0.033(5) 0.032(6) 0.018(4) 0.006(4) 0.007(4) 0.013(4)
O10 0.038(4) 0.040(4) 0.036(4) 0.001(3) 0.001(3) 0.009(3)
C36 0.032(5) 0.033(6) 0.030(5) 0.012(4) 0.004(4) 0.003(4)
C10 0.038(5) 0.036(6) 0.025(5) 0.002(4) 0.008(4) 0.023(5)
C50 0.024(4) 0.022(5) 0.024(5) 0.007(4) 0.000(3) 0.003(4)
C19 0.022(4) 0.033(6) 0.031(5) 0.004(4) 0.000(4) 0.010(4)
O2 0.037(3) 0.029(4) 0.022(3) 0.010(3) 0.006(3) 0.020(3)
C43 0.037(5) 0.025(5) 0.015(4) 0.004(4) 0.002(4) 0.007(4)
N3 0.019(4) 0.032(5) 0.028(4) 0.009(3) 0.004(3) 0.007(3)
O20 0.024(3) 0.029(4) 0.019(3) 0.000(3) 0.005(2) 0.012(3)
C52 0.035(5) 0.025(5) 0.027(5) 0.000(4) 0.000(4) 0.010(4)
C39 0.041(5) 0.027(5) 0.028(5) 0.013(4) 0.009(4) 0.005(4)
N4 0.032(4) 0.047(5) 0.027(4) 0.009(4) 0.011(3) 0.012(4)
C40 0.037(5) 0.044(6) 0.026(5) 0.020(5) 0.014(4) 0.009(5)
C9 0.025(5) 0.027(5) 0.034(5) 0.011(4) 0.004(4) 0.014(4)
C8 0.019(4) 0.030(5) 0.025(5) 0.008(4) 0.005(3) 0.013(4)
C41 0.036(5) 0.049(7) 0.029(5) 0.014(5) 0.013(4) 0.018(5)
C70 0.037(5) 0.030(6) 0.022(5) 0.009(4) 0.006(4) 0.008(4)
C53 0.025(5) 0.029(6) 0.030(5) 0.003(4) 0.006(4) 0.007(4)
O22 0.041(4) 0.041(4) 0.030(4) 0.002(3) -0.006(3) 0.008(3)
C13 0.022(4) 0.028(5) 0.027(5) 0.008(4) 0.006(4) 0.009(4)
C49 0.038(5) 0.021(5) 0.031(5) 0.009(4) 0.009(4) 0.015(4)
C32 0.038(5) 0.039(6) 0.034(5) 0.014(5) 0.009(4) 0.013(5)
C34 0.052(7) 0.028(6) 0.054(7) 0.016(5) 0.004(5) -0.005(5)
C45 0.057(7) 0.034(6) 0.039(6) 0.019(5) 0.020(5) 0.022(5)
C1 0.016(4) 0.025(5) 0.049(6) 0.009(5) 0.005(4) 0.004(4)
C62 0.027(5) 0.047(7) 0.041(6) 0.017(5) -0.002(4) 0.003(5)
N8 0.054(5) 0.032(5) 0.034(5) 0.017(4) 0.001(4) 0.013(4)
C11 0.031(5) 0.041(6) 0.028(5) 0.017(5) 0.003(4) 0.006(4)
C15 0.041(6) 0.033(6) 0.027(5) -0.001(4) 0.013(4) 0.011(5)
C2 0.027(5) 0.039(6) 0.044(6) 0.001(5) -0.004(4) 0.012(4)
C21 0.047(6) 0.051(7) 0.035(6) 0.025(5) 0.013(5) 0.032(5)
C17 0.017(4) 0.033(6) 0.027(5) 0.005(4) 0.004(3) 0.009(4)
C51 0.039(5) 0.027(5) 0.032(5) 0.009(4) 0.009(4) 0.011(4)
C44 0.036(5) 0.030(5) 0.033(5) 0.014(4) 0.008(4) 0.018(4)
C65 0.032(5) 0.047(7) 0.049(6) 0.020(5) 0.002(5) 0.015(5)
C64 0.036(5) 0.034(6) 0.034(5) 0.009(5) 0.011(4) 0.007(5)
C48 0.026(5) 0.043(6) 0.022(5) 0.008(4) 0.005(4) 0.011(4)
C68 0.026(5) 0.052(7) 0.037(6) 0.012(5) 0.000(4) 0.017(5)
C33 0.055(7) 0.025(6) 0.044(6) 0.008(5) 0.003(5) 0.002(5)
C38 0.036(5) 0.017(5) 0.027(5) 0.006(4) 0.018(4) 0.005(4)
C5 0.030(5) 0.043(7) 0.058(7) 0.014(6) 0.010(5) 0.011(5)
C63 0.055(8) 0.061(9) 0.099(11) -0.025(8) 0.038(8) -0.005(7)
C69 0.051(7) 0.072(9) 0.033(6) 0.030(6) 0.001(5) 0.000(6)
C42 0.039(5) 0.033(6) 0.021(5) 0.007(4) 0.008(4) 0.008(4)
C18 0.024(4) 0.029(5) 0.026(5) 0.006(4) 0.006(4) 0.010(4)
C31 0.039(5) 0.026(6) 0.045(6) 0.015(5) 0.006(5) 0.007(4)
C60 0.030(5) 0.044(6) 0.042(6) 0.028(5) 0.017(4) 0.017(5)
N9 0.047(5) 0.020(4) 0.032(4) 0.006(4) 0.005(4) 0.009(4)
C23 0.032(5) 0.025(5) 0.031(5) 0.010(4) 0.001(4) 0.010(4)
C67 0.051(7) 0.064(8) 0.064(8) 0.042(7) 0.025(6) 0.026(6)
C71 0.073(9) 0.067(9) 0.052(8) -0.001(6) -0.001(6) 0.021(7)
C46 0.056(7) 0.030(6) 0.038(6) -0.006(5) 0.013(5) 0.011(5)
C59 0.049(6) 0.045(7) 0.069(8) 0.031(6) 0.028(6) 0.019(5)
C37 0.034(5) 0.027(6) 0.040(6) 0.008(5) 0.000(4) 0.004(4)
C55 0.047(6) 0.040(7) 0.053(7) 0.019(5) 0.017(5) 0.018(5)
C16 0.023(5) 0.033(6) 0.035(5) 0.000(5) 0.007(4) 0.004(4)
C35 0.045(6) 0.041(7) 0.050(7) 0.012(5) 0.010(5) -0.004(5)
C4 0.034(5) 0.038(6) 0.065(8) 0.014(6) -0.003(5) 0.017(5)
O23 0.149(9) 0.065(6) 0.065(6) 0.037(5) -0.026(6) -0.016(6)
C29 0.064(8) 0.054(8) 0.052(8) 0.007(6) -0.007(6) -0.002(6)
O24 0.066(5) 0.057(5) 0.043(5) 0.015(4) 0.022(4) 0.020(4)
O25 0.084(6) 0.055(6) 0.059(5) -0.003(5) 0.015(5) -0.010(5)
C25 0.049(7) 0.084(10) 0.040(6) 0.033(7) 0.006(5) 0.025(6)
N16 0.027(4) 0.036(5) 0.038(5) 0.007(4) 0.006(3) 0.015(4)
C24 0.047(6) 0.072(9) 0.053(7) 0.032(7) 0.008(5) 0.028(6)
C4AA 0.062(8) 0.056(9) 0.081(10) 0.025(8) 0.004(7) 0.006(7)
C72 0.098(11) 0.063(9) 0.058(8) 0.004(7) -0.008(7) 0.034(8)
C56 0.086(7) 0.051(7) 0.085(7) 0.032(6) 0.041(6) 0.026(6)
C58 0.088(10) 0.055(9) 0.118(12) 0.050(9) 0.074(9) 0.035(8)
C26 0.085(10) 0.174(18) 0.061(9) 0.055(11) 0.004(8) 0.072(11)
C28 0.092(11) 0.135(15) 0.055(9) 0.041(10) -0.016(8) 0.045(11)
C27 0.123(14) 0.154(19) 0.062(10) 0.024(11) -0.028(10) 0.058(13)
C30 0.033(6) 0.062(8) 0.072(8) 0.047(7) -0.007(5) -0.009(5)
C57 0.089(7) 0.060(7) 0.109(8) 0.045(6) 0.054(7) 0.021(6)
C73 0.237(19) 0.164(14) 0.178(17) 0.039(12) 0.027(15) 0.053(15)

loop_
_atom_type_symbol
_atom_type_description
_atom_type_scat_dispersion_real
_atom_type_scat_dispersion_imag
_atom_type_scat_source
C C 0.0033 0.0016 'International Tables Vol C Tables 4.2.6.8 and 6.1.1.4'
H H 0.0000 0.0000 'International Tables Vol C Tables 4.2.6.8 and 6.1.1.4'
Gd Gd -0.1653 3.9035 'International Tables Vol C Tables 4.2.6.8 and 6.1.1.4'
N N 0.0061 0.0033 'International Tables Vol C Tables 4.2.6.8 and 6.1.1.4'
O O 0.0106 0.0060 'International Tables Vol C Tables 4.2.6.8 and 6.1.1.4'

loop_
_geom_angle_atom_site_label_1
_geom_angle_atom_site_label_2
_geom_angle_atom_site_label_3
_geom_angle
_geom_angle_site_symmetry_1
_geom_angle_site_symmetry_3
_geom_angle_publ_flag
Gd1 Gd2 Gd5 100.133(13) . . ?
O19 Gd2 Gd1 97.21(14) . . ?
O19 Gd2 Gd5 92.12(15) . . ?
O19 Gd2 O15 70.3(2) . . ?
O19 Gd2 N6 78.3(2) . . ?
O19 Gd2 N3 74.8(2) . . ?
O19 Gd2 O20 130.13(18) . . ?
O15 Gd2 Gd1 73.33(14) . . ?
O15 Gd2 Gd5 37.57(13) . . ?
O15 Gd2 N6 120.4(2) . . ?
O15 Gd2 N3 142.8(2) . . ?
N6 Gd2 Gd1 161.77(16) . . ?
N6 Gd2 Gd5 97.69(17) . . ?
N6 Gd2 N3 62.7(2) . . ?
O12 Gd2 Gd1 104.25(16) . . ?
O12 Gd2 Gd5 103.21(16) . . ?
O12 Gd2 O19 150.8(2) . . ?
O12 Gd2 O15 134.9(2) . . ?
O12 Gd2 N6 75.1(2) . . ?
O12 Gd2 O3 89.9(2) . . ?
O12 Gd2 O2 102.6(2) . . ?
O12 Gd2 N3 82.3(2) . . ?
O12 Gd2 O20 77.8(2) . . ?
O3 Gd2 Gd1 133.88(14) . . ?
O3 Gd2 Gd5 33.82(14) . . ?
O3 Gd2 O19 89.3(2) . . ?
O3 Gd2 O15 66.16(19) . . ?
O3 Gd2 N6 64.1(2) . . ?
O3 Gd2 O2 165.78(19) . . ?
O3 Gd2 N3 126.5(2) . . ?
O3 Gd2 O20 106.6(2) . . ?
O2 Gd2 Gd1 36.50(13) . . ?
O2 Gd2 Gd5 134.16(13) . . ?
O2 Gd2 O19 83.1(2) . . ?
O2 Gd2 O15 99.87(19) . . ?
O2 Gd2 N6 125.3(2) . . ?
O2 Gd2 N3 62.9(2) . . ?
O2 Gd2 O20 70.14(19) . . ?
N3 Gd2 Gd1 99.05(16) . . ?
N3 Gd2 Gd5 157.99(17) . . ?
O20 Gd2 Gd1 38.78(13) . . ?
O20 Gd2 Gd5 79.15(14) . . ?
O20 Gd2 O15 73.8(2) . . ?
O20 Gd2 N6 151.3(2) . . ?
O20 Gd2 N3 122.8(2) . . ?
Gd2 Gd1 Gd4 73.409(12) . . ?
O18 Gd1 Gd2 97.94(14) . . ?
O18 Gd1 Gd4 89.23(15) . . ?
O18 Gd1 O16 159.5(2) . . ?
O18 Gd1 N1 75.7(2) . . ?
O18 Gd1 O2 86.8(2) . . ?
O18 Gd1 O20 82.2(2) . . ?
O1 Gd1 Gd2 159.85(17) . . ?
O1 Gd1 Gd4 119.42(16) . . ?
O1 Gd1 O18 97.7(2) . . ?
O1 Gd1 O21 86.8(2) . . ?
O1 Gd1 O16 102.6(2) . . ?
O1 Gd1 N1 72.3(2) . . ?
O1 Gd1 O2 132.3(2) . . ?
O1 Gd1 O20 157.6(2) . . ?
O21 Gd1 Gd2 103.95(15) . . ?
O21 Gd1 Gd4 32.72(15) . . ?
O21 Gd1 O18 96.4(2) . . ?
O21 Gd1 O16 87.6(2) . . ?
O21 Gd1 N1 156.1(2) . . ?
O21 Gd1 O2 140.1(2) . . ?
O21 Gd1 O20 70.98(19) . . ?
O16 Gd1 Gd2 61.64(14) . . ?
O16 Gd1 Gd4 83.39(15) . . ?
O16 Gd1 N1 107.7(2) . . ?
O16 Gd1 O2 77.5(2) . . ?
O16 Gd1 O20 80.1(2) . . ?
N1 Gd1 Gd2 99.50(15) . . ?
N1 Gd1 Gd4 162.44(16) . . ?
O2 Gd1 Gd2 36.67(13) . . ?
O2 Gd1 Gd4 108.06(13) . . ?
O2 Gd1 N1 62.9(2) . . ?
O2 Gd1 O20 70.13(18) . . ?
O20 Gd1 Gd2 38.60(13) . . ?
O20 Gd1 Gd4 38.27(12) . . ?
O20 Gd1 N1 128.60(19) . . ?
O9 Gd3 C62 26.5(2) . . ?
O9 Gd3 N16 117.0(2) . . ?
O11 Gd3 O9 76.5(2) . . ?
O11 Gd3 O13 79.3(2) . . ?
O11 Gd3 O7 132.6(2) . . ?
O11 Gd3 O10 128.3(2) . . ?
O11 Gd3 C62 101.4(3) . . ?
O11 Gd3 N16 149.1(2) . . ?
O8 Gd3 O9 88.1(2) . . ?
O8 Gd3 O11 81.8(2) . . ?
O8 Gd3 O13 160.0(2) . . ?
O8 Gd3 O17 88.6(2) . . ?
O8 Gd3 O7 134.6(2) . . ?
O8 Gd3 O10 106.9(2) . . ?
O8 Gd3 C62 100.4(3) . . ?
O8 Gd3 N16 71.6(2) . . ?
O13 Gd3 O9 81.2(2) . . ?
O13 Gd3 O7 64.8(2) . . ?
O13 Gd3 O10 80.2(2) . . ?
O13 Gd3 C62 77.1(3) . . ?
O13 Gd3 N16 128.4(2) . . ?
O17 Gd3 O9 154.0(2) . . ?
O17 Gd3 O11 77.5(2) . . ?
O17 Gd3 O13 93.7(2) . . ?
O17 Gd3 O7 75.0(2) . . ?
O17 Gd3 O10 150.8(2) . . ?
O17 Gd3 C62 170.7(3) . . ?
O17 Gd3 N16 86.2(2) . . ?
O7 Gd3 O9 123.8(2) . . ?
O7 Gd3 O10 76.5(2) . . ?
O7 Gd3 C62 99.7(2) . . ?
O7 Gd3 N16 65.4(2) . . ?
O10 Gd3 O9 53.6(2) . . ?
O10 Gd3 C62 27.4(3) . . ?
O10 Gd3 N16 75.9(2) . . ?
N16 Gd3 C62 98.7(3) . . ?
O21 Gd4 Gd1 32.37(14) . . ?
O21 Gd4 O14 134.3(2) . . ?
O21 Gd4 O6 98.4(2) . . ?
O21 Gd4 N14 74.2(2) . . ?
O21 Gd4 O13 134.8(2) . . ?
O21 Gd4 N11 73.4(2) . . ?
O21 Gd4 O7 92.5(2) . . ?
O21 Gd4 C66 141.9(2) . . ?
O21 Gd4 O20 70.40(19) . . ?
O21 Gd4 O22 144.3(2) . . ?
O14 Gd4 Gd1 106.29(13) . . ?
O14 Gd4 C66 24.0(2) . . ?
O6 Gd4 Gd1 98.47(14) . . ?
O6 Gd4 O14 60.37(18) . . ?
O6 Gd4 N14 124.1(2) . . ?
O6 Gd4 O13 108.23(19) . . ?
O6 Gd4 N11 63.4(2) . . ?
O6 Gd4 C66 83.9(2) . . ?
N14 Gd4 Gd1 100.82(16) . . ?
N14 Gd4 O14 151.5(2) . . ?
N14 Gd4 O13 115.5(2) . . ?
N14 Gd4 C66 134.9(2) . . ?
O13 Gd4 Gd1 106.21(13) . . ?
O13 Gd4 O14 48.25(18) . . ?
O13 Gd4 C66 24.3(2) . . ?
N11 Gd4 Gd1 102.06(16) . . ?
N11 Gd4 O14 119.5(2) . . ?
N11 Gd4 N14 61.4(2) . . ?
N11 Gd4 O13 151.5(2) . . ?
N11 Gd4 C66 137.4(2) . . ?
O7 Gd4 Gd1 88.70(14) . . ?
O7 Gd4 O14 108.93(18) . . ?
O7 Gd4 O6 168.41(19) . . ?
O7 Gd4 N14 62.7(2) . . ?
O7 Gd4 O13 60.75(18) . . ?
O7 Gd4 N11 124.1(2) . . ?
O7 Gd4 C66 85.1(2) . . ?
C66 Gd4 Gd1 109.51(15) . . ?
O20 Gd4 Gd1 38.04(12) . . ?
O20 Gd4 O14 71.50(19) . . ?
O20 Gd4 O6 94.2(2) . . ?
O20 Gd4 N14 130.8(2) . . ?
O20 Gd4 O13 71.79(18) . . ?
O20 Gd4 N11 133.5(2) . . ?
O20 Gd4 O7 85.81(19) . . ?
O20 Gd4 C66 71.5(2) . . ?
O22 Gd4 Gd1 175.03(17) . . ?
O22 Gd4 O14 78.3(2) . . ?
O22 Gd4 O6 85.5(2) . . ?
O22 Gd4 N14 74.4(2) . . ?
O22 Gd4 O13 75.2(2) . . ?
O22 Gd4 N11 76.9(2) . . ?
O22 Gd4 O7 87.9(2) . . ?
O22 Gd4 C66 73.8(2) . . ?
O22 Gd4 O20 145.1(2) . . ?
O15 Gd5 Gd2 37.11(12) . . ?
O15 Gd5 N8 126.9(2) . . ?
O14 Gd5 Gd2 64.54(15) . . ?
O14 Gd5 O15 86.0(2) . . ?
O14 Gd5 O6 64.6(2) . . ?
O14 Gd5 N8 86.3(2) . . ?
O14 Gd5 N9 129.0(2) . . ?
O6 Gd5 Gd2 89.35(14) . . ?
O6 Gd5 O15 70.84(19) . . ?
O6 Gd5 N8 146.0(2) . . ?
O6 Gd5 N9 64.8(2) . . ?
O4 Gd5 Gd2 147.54(17) . . ?
O4 Gd5 O15 159.3(2) . . ?
O4 Gd5 O14 85.5(2) . . ?
O4 Gd5 O6 88.5(2) . . ?
O4 Gd5 O3 130.1(2) . . ?
O4 Gd5 O5 106.3(2) . . ?
O4 Gd5 N8 71.2(2) . . ?
O4 Gd5 N9 87.6(2) . . ?
O3 Gd5 Gd2 32.85(13) . . ?
O3 Gd5 O15 64.86(18) . . ?
O3 Gd5 O14 74.7(2) . . ?
O3 Gd5 O6 120.68(19) . . ?
O3 Gd5 N8 62.5(2) . . ?
O3 Gd5 N9 139.9(2) . . ?
O5 Gd5 Gd2 98.57(16) . . ?
O5 Gd5 O15 88.4(2) . . ?
O5 Gd5 O14 157.4(2) . . ?
O5 Gd5 O6 133.4(2) . . ?
O5 Gd5 O3 83.1(2) . . ?
O5 Gd5 N8 79.6(2) . . ?
O5 Gd5 N9 71.8(2) . . ?
N8 Gd5 Gd2 93.70(17) . . ?
N9 Gd5 Gd2 120.35(18) . . ?
N9 Gd5 O15 83.3(2) . . ?
N9 Gd5 N8 137.8(3) . . ?
C55 C54 H54 116.7 . . ?
N16 C54 H54 116.7 . . ?
N16 C54 C55 126.7(9) . . ?
H61A C61 H61B 109.5 . . ?
H61A C61 H61C 109.5 . . ?
H61B C61 H61C 109.5 . . ?
C62 C61 H61A 109.5 . . ?
C62 C61 H61B 109.5 . . ?
C62 C61 H61C 109.5 . . ?
C68 O18 Gd1 139.3(6) . . ?
C1 O1 Gd1 139.6(6) . . ?
Gd2 O19 H19A 110.8 . . ?
Gd2 O19 H19B 110.1 . . ?
H19A O19 H19B 103.4 . . ?
N6 C20 C21 122.4(8) . . ?
N6 C20 C23 112.3(7) . . ?
C21 C20 C23 125.3(8) . . ?
C2 C3 H3 119.8 . . ?
C2 C3 C4 120.3(9) . . ?
C4 C3 H3 119.8 . . ?
C62 O9 Gd3 92.6(6) . . ?
Gd2 O15 Gd5 105.3(2) . . ?
C70 O15 Gd2 115.0(5) . . ?
C70 O15 Gd5 139.4(5) . . ?
C64 O11 Gd3 140.8(6) . . ?
C21 C22 H22 119.8 . . ?
C21 C22 C18 120.5(8) . . ?
C18 C22 H22 119.8 . . ?
Gd1 O21 Gd4 114.9(2) . . ?
C70 O16 Gd1 145.1(6) . . ?
Gd5 O14 Gd4 111.7(2) . . ?
C66 O14 Gd4 96.8(5) . . ?
C66 O14 Gd5 151.2(6) . . ?
C60 O8 Gd3 144.6(6) . . ?
Gd5 O6 Gd4 118.7(2) . . ?
C38 O6 Gd4 123.9(5) . . ?
C38 O6 Gd5 117.2(5) . . ?
C8 N2 N1 109.0(7) . . ?
C30 O4 Gd5 146.3(7) . . ?
C50 N14 Gd4 120.5(5) . . ?
C50 N14 C49 116.5(7) . . ?
C49 N14 Gd4 122.7(6) . . ?
C20 N6 Gd2 119.0(5) . . ?
C19 N6 Gd2 121.8(6) . . ?
C19 N6 C20 118.6(7) . . ?
C45 N12 C44 115.9(8) . . ?
C47 N13 C46 116.7(8) . . ?
C1 C6 C7 125.6(9) . . ?
C5 C6 C7 116.1(9) . . ?
C5 C6 C1 118.3(8) . . ?
C23 N7 N8 110.2(7) . . ?
C53 N15 N16 111.9(8) . . ?
C64 O12 Gd2 173.2(6) . . ?
C6 C7 H7 117.6 . . ?
N1 C7 C6 124.9(9) . . ?
N1 C7 H7 117.6 . . ?
Gd3 O13 Gd4 111.2(2) . . ?
C66 O13 Gd3 147.6(6) . . ?
C66 O13 Gd4 96.5(5) . . ?
C68 O17 Gd3 139.4(6) . . ?
C13 C12 C14 119.4(8) . . ?
C13 C12 C11 117.3(7) . . ?
C11 C12 C14 123.3(8) . . ?
C38 N10 N9 111.9(7) . . ?
C16 N5 C17 114.2(8) . . ?
Gd2 O3 Gd5 113.3(2) . . ?
C23 O3 Gd2 125.5(5) . . ?
C23 O3 Gd5 121.0(5) . . ?
C43 N11 Gd4 122.6(6) . . ?
C39 N11 Gd4 119.7(6) . . ?
C39 N11 C43 117.5(8) . . ?
N2 N1 Gd1 118.0(5) . . ?
C7 N1 Gd1 129.6(6) . . ?
C7 N1 N2 111.2(7) . . ?
Gd3 O7 Gd4 117.8(2) . . ?
C53 O7 Gd3 114.6(5) . . ?
C53 O7 Gd4 127.1(5) . . ?
N4 C14 C12 117.4(8) . . ?
N4 C14 C17 122.3(8) . . ?
C17 C14 C12 120.3(8) . . ?
C31 O5 Gd5 141.3(6) . . ?
O14 C66 Gd4 59.2(4) . . ?
O14 C66 O13 118.0(8) . . ?
O14 C66 C65 121.5(9) . . ?
O13 C66 Gd4 59.2(4) . . ?
O13 C66 C65 120.5(8) . . ?
C65 C66 Gd4 174.8(6) . . ?
N13 C47 C44 121.2(8) . . ?
N13 C47 C48 119.5(8) . . ?
C44 C47 C48 119.3(8) . . ?
C62 O10 Gd3 91.9(6) . . ?
C37 C36 C31 123.5(9) . . ?
C37 C36 C35 118.8(9) . . ?
C35 C36 C31 117.7(9) . . ?
C9 C10 H10 120.7 . . ?
C11 C10 H10 120.7 . . ?
C11 C10 C9 118.5(8) . . ?
N14 C50 C53 113.7(8) . . ?
N14 C50 C51 123.8(8) . . ?
C51 C50 C53 122.5(8) . . ?
N6 C19 C13 117.1(7) . . ?
N6 C19 C18 122.6(8) . . ?
C18 C19 C13 120.3(8) . . ?
Gd1 O2 Gd2 106.8(2) . . ?
C8 O2 Gd2 128.8(5) . . ?
C8 O2 Gd1 123.9(5) . . ?
N11 C43 C49 117.3(7) . . ?
N11 C43 C42 122.6(8) . . ?
C42 C43 C49 120.0(8) . . ?
C9 N3 Gd2 120.1(5) . . ?
C13 N3 Gd2 121.9(6) . . ?
C13 N3 C9 117.9(7) . . ?
Gd2 O20 Gd1 102.6(2) . . ?
Gd2 O20 Gd4 138.9(3) . . ?
Gd1 O20 Gd4 103.69(19) . . ?
C51 C52 H52 120.7 . . ?
C51 C52 C48 118.7(9) . . ?
C48 C52 H52 120.7 . . ?
N11 C39 C40 124.6(9) . . ?
N11 C39 C38 113.9(7) . . ?
C40 C39 C38 121.6(8) . . ?
C15 N4 C14 115.5(8) . . ?
C39 C40 H40 121.4 . . ?
C41 C40 C39 117.2(9) . . ?
C41 C40 H40 121.4 . . ?
C10 C9 C8 126.5(8) . . ?
N3 C9 C10 122.2(7) . . ?
N3 C9 C8 111.2(7) . . ?
N2 C8 C9 118.6(7) . . ?
O2 C8 N2 124.8(7) . . ?
O2 C8 C9 116.6(7) . . ?
C40 C41 H41 119.8 . . ?
C40 C41 C42 120.4(8) . . ?
C42 C41 H41 119.8 . . ?
O15 C70 C69 118.8(9) . . ?
O16 C70 O15 121.2(8) . . ?
O16 C70 C69 119.9(9) . . ?
N15 C53 O7 129.2(8) . . ?
N15 C53 C50 115.1(8) . . ?
O7 C53 C50 115.7(8) . . ?
Gd4 O22 H22A 120.1(17) . . ?
C71 O22 Gd4 127.7(6) . . ?
C71 O22 H22A 108.3(18) . . ?
C12 C13 C19 120.7(7) . . ?
N3 C13 C12 123.4(8) . . ?
N3 C13 C19 115.9(7) . . ?
N14 C49 C43 115.6(8) . . ?
N14 C49 C48 123.4(8) . . ?
C48 C49 C43 120.9(8) . . ?
C33 C32 H32 119.2 . . ?
C33 C32 C31 121.7(9) . . ?
C31 C32 H32 119.2 . . ?
C33 C34 H34 121.2 . . ?
C35 C34 H34 121.2 . . ?
C35 C34 C33 117.5(10) . . ?
N12 C45 H45 118.6 . . ?
N12 C45 C46 122.7(9) . . ?
C46 C45 H45 118.6 . . ?
O1 C1 C6 121.7(8) . . ?
O1 C1 C2 118.9(9) . . ?
C2 C1 C6 119.4(9) . . ?
C61 C62 Gd3 169.2(8) . . ?
O9 C62 Gd3 61.0(5) . . ?
O9 C62 C61 121.4(10) . . ?
O9 C62 O10 120.9(9) . . ?
O10 C62 Gd3 60.7(5) . . ?
O10 C62 C61 117.6(10) . . ?
N7 N8 Gd5 118.0(5) . . ?
C24 N8 Gd5 131.6(7) . . ?
C24 N8 N7 110.4(8) . . ?
C12 C11 H11 119.7 . . ?
C10 C11 C12 120.6(8) . . ?
C10 C11 H11 119.7 . . ?
N4 C15 H15 119.1 . . ?
N4 C15 C16 121.7(9) . . ?
C16 C15 H15 119.1 . . ?
C3 C2 H2 119.8 . . ?
C1 C2 C3 120.3(10) . . ?
C1 C2 H2 119.8 . . ?
C20 C21 H21 120.4 . . ?
C22 C21 C20 119.2(8) . . ?
C22 C21 H21 120.4 . . ?
N5 C17 C14 122.6(8) . . ?
N5 C17 C18 116.6(8) . . ?
C14 C17 C18 120.8(7) . . ?
C50 C51 H51 120.4 . . ?
C52 C51 C50 119.2(9) . . ?
C52 C51 H51 120.4 . . ?
N12 C44 C47 120.7(8) . . ?
N12 C44 C42 119.1(8) . . ?
C47 C44 C42 120.1(8) . . ?
C66 C65 H65A 109.5 . . ?
C66 C65 H65B 109.5 . . ?
C66 C65 H65C 109.5 . . ?
H65A C65 H65B 109.5 . . ?
H65A C65 H65C 109.5 . . ?
H65B C65 H65C 109.5 . . ?
O11 C64 O12 123.8(8) . . ?
O11 C64 C63 119.3(9) . . ?
O12 C64 C63 116.9(9) . . ?
C52 C48 C47 121.8(8) . . ?
C49 C48 C47 119.8(9) . . ?
C49 C48 C52 118.4(8) . . ?
O18 C68 C67 116.9(8) . . ?
O17 C68 O18 123.6(10) . . ?
O17 C68 C67 119.4(8) . . ?
C32 C33 C34 120.5(10) . . ?
C32 C33 H33 119.8 . . ?
C34 C33 H33 119.8 . . ?
O6 C38 C39 117.4(7) . . ?
N10 C38 O6 128.0(8) . . ?
N10 C38 C39 114.6(7) . . ?
C6 C5 H5 118.8 . . ?
C4 C5 C6 122.4(10) . . ?
C4 C5 H5 118.8 . . ?
C64 C63 H63A 109.5 . . ?
C64 C63 H63B 109.5 . . ?
C64 C63 H63C 109.5 . . ?
H63A C63 H63B 109.5 . . ?
H63A C63 H63C 109.5 . . ?
H63B C63 H63C 109.5 . . ?
C70 C69 H69A 109.5 . . ?
C70 C69 H69B 109.5 . . ?
C70 C69 H69C 109.5 . . ?
H69A C69 H69B 109.5 . . ?
H69A C69 H69C 109.5 . . ?
H69B C69 H69C 109.5 . . ?
C43 C42 C44 119.7(8) . . ?
C41 C42 C43 117.8(8) . . ?
C41 C42 C44 122.5(8) . . ?
C22 C18 C17 124.8(7) . . ?
C19 C18 C22 116.5(8) . . ?
C19 C18 C17 118.6(8) . . ?
O5 C31 C36 121.8(9) . . ?
O5 C31 C32 120.2(8) . . ?
C32 C31 C36 117.9(9) . . ?
O8 C60 C59 119.9(9) . . ?
O8 C60 C55 122.9(8) . . ?
C55 C60 C59 117.1(9) . . ?
N10 N9 Gd5 117.4(5) . . ?
C37 N9 Gd5 131.6(6) . . ?
C37 N9 N10 111.1(8) . . ?
N7 C23 C20 118.0(8) . . ?
N7 C23 O3 124.7(8) . . ?
O3 C23 C20 117.2(8) . . ?
C68 C67 H67A 109.5 . . ?
C68 C67 H67B 109.5 . . ?
C68 C67 H67C 109.5 . . ?
H67A C67 H67B 109.5 . . ?
H67A C67 H67C 109.5 . . ?
H67B C67 H67C 109.5 . . ?
O22 C71 H71A 109.5 . . ?
O22 C71 H71B 109.5 . . ?
O22 C71 H71C 109.5 . . ?
H71A C71 H71B 109.5 . . ?
H71A C71 H71C 109.5 . . ?
H71B C71 H71C 109.5 . . ?
N13 C46 C45 122.7(9) . . ?
N13 C46 H46 118.6 . . ?
C45 C46 H46 118.6 . . ?
C60 C59 H59 119.5 . . ?
C58 C59 C60 120.9(10) . . ?
C58 C59 H59 119.5 . . ?
C36 C37 H37 116.7 . . ?
N9 C37 C36 126.6(9) . . ?
N9 C37 H37 116.7 . . ?
C60 C55 C54 122.1(9) . . ?
C60 C55 C56 120.1(9) . . ?
C56 C55 C54 117.8(9) . . ?
N5 C16 C15 123.6(8) . . ?
N5 C16 H16 118.2 . . ?
C15 C16 H16 118.2 . . ?
C36 C35 H35 117.7 . . ?
C34 C35 C36 124.6(10) . . ?
C34 C35 H35 117.7 . . ?
C3 C4 H4 120.3 . . ?
C5 C4 C3 119.4(10) . . ?
C5 C4 H4 120.3 . . ?
C73 O23 H23 109.5 . . ?
C28 C29 H29 119.9 . . ?
C28 C29 C30 120.2(13) . . ?
C30 C29 H29 119.9 . . ?
C4AA O24 H24A 109.5 . . ?
C72 O25 H25 109.5 . . ?
C26 C25 C24 115.6(11) . . ?
C30 C25 C24 125.4(10) . . ?
C30 C25 C26 119.0(11) . . ?
C54 N16 Gd3 131.5(6) . . ?
C54 N16 N15 112.2(8) . . ?
N15 N16 Gd3 116.0(6) . . ?
N8 C24 C25 124.6(10) . . ?
N8 C24 H24 117.7 . . ?
C25 C24 H24 117.7 . . ?
O24 C4AA H4AA 109.5 . . ?
O24 C4AA H4AB 109.5 . . ?
O24 C4AA H4AC 109.5 . . ?
H4AA C4AA H4AB 109.5 . . ?
H4AA C4AA H4AC 109.5 . . ?
H4AB C4AA H4AC 109.5 . . ?
O25 C72 H72A 109.5 . . ?
O25 C72 H72B 109.5 . . ?
O25 C72 H72C 109.5 . . ?
H72A C72 H72B 109.5 . . ?
H72A C72 H72C 109.5 . . ?
H72B C72 H72C 109.5 . . ?
C55 C56 H56 120.1 . . ?
C57 C56 C55 119.8(11) . . ?
C57 C56 H56 120.1 . . ?
C59 C58 H58 119.0 . . ?
C59 C58 C57 122.1(11) . . ?
C57 C58 H58 119.0 . . ?
C25 C26 H26 119.6 . . ?
C27 C26 C25 120.8(14) . . ?
C27 C26 H26 119.6 . . ?
C29 C28 H28 120.0 . . ?
C29 C28 C27 119.9(13) . . ?
C27 C28 H28 120.0 . . ?
C26 C27 C28 119.6(14) . . ?
C26 C27 H27 120.2 . . ?
C28 C27 H27 120.2 . . ?
O4 C30 C29 118.7(11) . . ?
O4 C30 C25 120.8(10) . . ?
C25 C30 C29 120.5(10) . . ?
C56 C57 C58 119.8(12) . . ?
C56 C57 H57 120.1 . . ?
C58 C57 H57 120.1 . . ?
O23 C73 H73A 109.5 . . ?
O23 C73 H73B 109.5 . . ?
O23 C73 H73C 109.5 . . ?
H73A C73 H73B 109.5 . . ?
H73A C73 H73C 109.5 . . ?
H73B C73 H73C 109.5 . . ?

loop_
_geom_bond_atom_site_label_1
_geom_bond_atom_site_label_2
_geom_bond_distance
_geom_bond_site_symmetry_2
_geom_bond_publ_flag
Gd2 Gd1 3.7466(6) . ?
Gd2 Gd5 3.9426(7) . ?
Gd2 O19 2.383(6) . ?
Gd2 O15 2.466(5) . ?
Gd2 N6 2.545(7) . ?
Gd2 O12 2.236(6) . ?
Gd2 O3 2.329(6) . ?
Gd2 O2 2.338(5) . ?
Gd2 N3 2.559(7) . ?
Gd2 O20 2.395(5) . ?
Gd1 Gd4 3.7913(6) . ?
Gd1 O18 2.310(6) . ?
Gd1 O1 2.231(6) . ?
Gd1 O21 2.238(6) . ?
Gd1 O16 2.321(6) . ?
Gd1 N1 2.528(7) . ?
Gd1 O2 2.328(5) . ?
Gd1 O20 2.404(5) . ?
Gd3 O9 2.440(6) . ?
Gd3 O11 2.366(6) . ?
Gd3 O8 2.187(6) . ?
Gd3 O13 2.381(6) . ?
Gd3 O17 2.339(6) . ?
Gd3 O7 2.415(5) . ?
Gd3 O10 2.433(6) . ?
Gd3 C62 2.789(10) . ?
Gd3 N16 2.496(8) . ?
Gd4 O21 2.260(6) . ?
Gd4 O14 2.644(6) . ?
Gd4 O6 2.440(6) . ?
Gd4 N14 2.600(7) . ?
Gd4 O13 2.642(6) . ?
Gd4 N11 2.576(7) . ?
Gd4 O7 2.429(6) . ?
Gd4 C66 3.056(9) . ?
Gd4 O20 2.417(5) . ?
Gd4 O22 2.396(6) . ?
Gd5 O15 2.492(6) . ?
Gd5 O14 2.390(6) . ?
Gd5 O6 2.406(6) . ?
Gd5 O4 2.213(7) . ?
Gd5 O3 2.390(6) . ?
Gd5 O5 2.259(6) . ?
Gd5 N8 2.539(8) . ?
Gd5 N9 2.489(8) . ?
C54 H54 0.9500 . ?
C54 C55 1.466(13) . ?
C54 N16 1.249(12) . ?
C61 H61A 0.9800 . ?
C61 H61B 0.9800 . ?
C61 H61C 0.9800 . ?
C61 C62 1.489(14) . ?
O18 C68 1.268(10) . ?
O1 C1 1.326(11) . ?
O19 H19A 0.8921 . ?
O19 H19B 0.8922 . ?
C20 N6 1.356(11) . ?
C20 C21 1.386(12) . ?
C20 C23 1.476(12) . ?
C3 H3 0.9500 . ?
C3 C2 1.401(14) . ?
C3 C4 1.402(14) . ?
O9 C62 1.244(11) . ?
O15 C70 1.281(10) . ?
O11 C64 1.237(11) . ?
C22 H22 0.9500 . ?
C22 C21 1.340(12) . ?
C22 C18 1.438(12) . ?
O16 C70 1.253(10) . ?
O14 C66 1.253(10) . ?
O8 C60 1.310(11) . ?
O6 C38 1.291(9) . ?
N2 N1 1.444(9) . ?
N2 C8 1.320(11) . ?
O4 C30 1.338(12) . ?
N14 C50 1.343(11) . ?
N14 C49 1.348(10) . ?
N6 C19 1.344(11) . ?
N12 C45 1.306(12) . ?
N12 C44 1.368(10) . ?
N13 C47 1.321(11) . ?
N13 C46 1.323(11) . ?
C6 C7 1.428(11) . ?
C6 C1 1.423(13) . ?
C6 C5 1.410(13) . ?
N7 N8 1.424(10) . ?
N7 C23 1.307(11) . ?
N15 C53 1.282(12) . ?
N15 N16 1.414(9) . ?
O12 C64 1.278(10) . ?
C7 H7 0.9500 . ?
C7 N1 1.307(11) . ?
O13 C66 1.267(10) . ?
O17 C68 1.256(11) . ?
C12 C14 1.454(11) . ?
C12 C13 1.391(11) . ?
C12 C11 1.398(12) . ?
N10 C38 1.287(11) . ?
N10 N9 1.411(10) . ?
N5 C17 1.366(10) . ?
N5 C16 1.314(11) . ?
O3 C23 1.312(10) . ?
N11 C43 1.348(11) . ?
N11 C39 1.329(11) . ?
O7 C53 1.306(10) . ?
C14 N4 1.349(11) . ?
C14 C17 1.382(12) . ?
O5 C31 1.304(11) . ?
C66 C65 1.502(12) . ?
C47 C44 1.419(13) . ?
C47 C48 1.460(11) . ?
O10 C62 1.283(11) . ?
C36 C31 1.440(12) . ?
C36 C37 1.412(13) . ?
C36 C35 1.417(13) . ?
C10 H10 0.9500 . ?
C10 C9 1.394(12) . ?
C10 C11 1.374(12) . ?
C50 C53 1.511(11) . ?
C50 C51 1.396(12) . ?
C19 C13 1.454(12) . ?
C19 C18 1.397(11) . ?
O2 C8 1.282(9) . ?
C43 C49 1.442(12) . ?
C43 C42 1.406(11) . ?
N3 C9 1.364(11) . ?
N3 C13 1.349(10) . ?
C52 H52 0.9500 . ?
C52 C51 1.365(12) . ?
C52 C48 1.402(13) . ?
C39 C40 1.403(11) . ?
C39 C38 1.506(12) . ?
N4 C15 1.325(11) . ?
C40 H40 0.9500 . ?
C40 C41 1.371(13) . ?
C9 C8 1.487(11) . ?
C41 H41 0.9500 . ?
C41 C42 1.399(13) . ?
C70 C69 1.483(13) . ?
O22 H22A 0.879(9) . ?
O22 C71 1.561(14) . ?
C49 C48 1.398(12) . ?
C32 H32 0.9500 . ?
C32 C33 1.387(13) . ?
C32 C31 1.405(13) . ?
C34 H34 0.9500 . ?
C34 C33 1.434(14) . ?
C34 C35 1.340(14) . ?
C45 H45 0.9500 . ?
C45 C46 1.383(14) . ?
C1 C2 1.397(12) . ?
N8 C24 1.320(12) . ?
C11 H11 0.9500 . ?
C15 H15 0.9500 . ?
C15 C16 1.414(13) . ?
C2 H2 0.9500 . ?
C21 H21 0.9500 . ?
C17 C18 1.471(11) . ?
C51 H51 0.9500 . ?
C44 C42 1.458(12) . ?
C65 H65A 0.9800 . ?
C65 H65B 0.9800 . ?
C65 H65C 0.9800 . ?
C64 C63 1.513(13) . ?
C68 C67 1.512(14) . ?
C33 H33 0.9500 . ?
C5 H5 0.9500 . ?
C5 C4 1.360(13) . ?
C63 H63A 0.9800 . ?
C63 H63B 0.9800 . ?
C63 H63C 0.9800 . ?
C69 H69A 0.9800 . ?
C69 H69B 0.9800 . ?
C69 H69C 0.9800 . ?
C60 C59 1.436(12) . ?
C60 C55 1.382(13) . ?
N9 C37 1.298(12) . ?
C67 H67A 0.9800 . ?
C67 H67B 0.9800 . ?
C67 H67C 0.9800 . ?
C71 H71A 0.9800 . ?
C71 H71B 0.9800 . ?
C71 H71C 0.9800 . ?
C46 H46 0.9500 . ?
C59 H59 0.9500 . ?
C59 C58 1.339(15) . ?
C37 H37 0.9500 . ?
C55 C56 1.435(16) . ?
C16 H16 0.9500 . ?
C35 H35 0.9500 . ?
C4 H4 0.9500 . ?
O23 H23 0.8400 . ?
O23 C73 1.46(2) . ?
C29 H29 0.9500 . ?
C29 C28 1.377(16) . ?
C29 C30 1.398(15) . ?
O24 H24A 0.8400 . ?
O24 C4AA 1.399(13) . ?
O25 H25 0.8400 . ?
O25 C72 1.377(13) . ?
C25 C24 1.448(14) . ?
C25 C26 1.402(15) . ?
C25 C30 1.396(16) . ?
C24 H24 0.9500 . ?
C4AA H4AA 0.9800 . ?
C4AA H4AB 0.9800 . ?
C4AA H4AC 0.9800 . ?
C72 H72A 0.9800 . ?
C72 H72B 0.9800 . ?
C72 H72C 0.9800 . ?
C56 H56 0.9500 . ?
C56 C57 1.359(15) . ?
C58 H58 0.9500 . ?
C58 C57 1.368(16) . ?
C26 H26 0.9500 . ?
C26 C27 1.382(18) . ?
C28 H28 0.9500 . ?
C28 C27 1.42(2) . ?
C27 H27 0.9500 . ?
C57 H57 0.9500 . ?
C73 H73A 0.9800 . ?
C73 H73B 0.9800 . ?
C73 H73C 0.9800 . ?

loop_
_geom_torsion_atom_site_label_1
_geom_torsion_atom_site_label_2
_geom_torsion_atom_site_label_3
_geom_torsion_atom_site_label_4
_geom_torsion
_geom_torsion_site_symmetry_1
_geom_torsion_site_symmetry_2
_geom_torsion_site_symmetry_3
_geom_torsion_site_symmetry_4
_geom_torsion_publ_flag
Gd2 O15 C70 O16 37.1(10) . . . . ?
Gd2 O15 C70 C69 -141.8(7) . . . . ?
Gd2 N6 C19 C13 6.9(11) . . . . ?
Gd2 N6 C19 C18 -173.6(6) . . . . ?
Gd2 O3 C23 C20 15.5(11) . . . . ?
Gd2 O3 C23 N7 -161.6(7) . . . . ?
Gd2 O2 C8 N2 -178.0(6) . . . . ?
Gd2 O2 C8 C9 4.7(11) . . . . ?
Gd2 N3 C9 C10 -177.3(7) . . . . ?
Gd2 N3 C9 C8 5.8(9) . . . . ?
Gd2 N3 C13 C12 174.9(6) . . . . ?
Gd2 N3 C13 C19 -4.3(10) . . . . ?
Gd1 O18 C68 O17 12.2(16) . . . . ?
Gd1 O18 C68 C67 -167.5(7) . . . . ?
Gd1 O1 C1 C6 -25.5(14) . . . . ?
Gd1 O1 C1 C2 153.8(7) . . . . ?
Gd1 O16 C70 O15 19.8(15) . . . . ?
Gd1 O16 C70 C69 -161.3(7) . . . . ?
Gd1 O2 C8 N2 10.5(12) . . . . ?
Gd1 O2 C8 C9 -166.8(6) . . . . ?
Gd3 O9 C62 C61 -167.8(10) . . . . ?
Gd3 O9 C62 O10 9.8(10) . . . . ?
Gd3 O11 C64 O12 -1.3(17) . . . . ?
Gd3 O11 C64 C63 176.4(9) . . . . ?
Gd3 O8 C60 C59 -175.2(8) . . . . ?
Gd3 O8 C60 C55 7.2(17) . . . . ?
Gd3 O13 C66 Gd4 149.1(11) . . . . ?
Gd3 O13 C66 O14 141.9(8) . . . . ?
Gd3 O13 C66 C65 -37.0(15) . . . . ?
Gd3 O17 C68 O18 118.0(10) . . . . ?
Gd3 O17 C68 C67 -62.3(13) . . . . ?
Gd3 O7 C53 N15 -14.9(12) . . . . ?
Gd3 O7 C53 C50 165.8(5) . . . . ?
Gd3 O10 C62 C61 167.9(9) . . . . ?
Gd3 O10 C62 O9 -9.9(10) . . . . ?
Gd4 O14 C66 O13 7.2(8) . . . . ?
Gd4 O14 C66 C65 -173.9(7) . . . . ?
Gd4 O6 C38 N10 -167.5(8) . . . . ?
Gd4 O6 C38 C39 12.9(11) . . . . ?
Gd4 N14 C50 C53 2.4(9) . . . . ?
Gd4 N14 C50 C51 -177.0(6) . . . . ?
Gd4 N14 C49 C43 -3.5(11) . . . . ?
Gd4 N14 C49 C48 175.9(6) . . . . ?
Gd4 O13 C66 O14 -7.2(8) . . . . ?
Gd4 O13 C66 C65 173.9(7) . . . . ?
Gd4 N11 C43 C49 6.1(10) . . . . ?
Gd4 N11 C43 C42 -171.7(6) . . . . ?
Gd4 N11 C39 C40 172.1(7) . . . . ?
Gd4 N11 C39 C38 -8.2(10) . . . . ?
Gd4 O7 C53 N15 173.8(7) . . . . ?
Gd4 O7 C53 C50 -5.5(11) . . . . ?
Gd5 O15 C70 O16 -135.7(7) . . . . ?
Gd5 O15 C70 C69 45.4(13) . . . . ?
Gd5 O14 C66 Gd4 -171.2(13) . . . . ?
Gd5 O14 C66 O13 -164.0(8) . . . . ?
Gd5 O14 C66 C65 14.9(17) . . . . ?
Gd5 O6 C38 N10 6.3(13) . . . . ?
Gd5 O6 C38 C39 -173.3(6) . . . . ?
Gd5 O4 C30 C29 179.5(8) . . . . ?
Gd5 O4 C30 C25 -1.3(19) . . . . ?
Gd5 O3 C23 C20 -169.7(6) . . . . ?
Gd5 O3 C23 N7 13.2(12) . . . . ?
Gd5 O5 C31 C36 -21.6(15) . . . . ?
Gd5 O5 C31 C32 156.6(7) . . . . ?
Gd5 N8 C24 C25 4.1(18) . . . . ?
Gd5 N9 C37 C36 3.5(15) . . . . ?
C54 C55 C56 C57 -177.9(12) . . . . ?
O1 C1 C2 C3 180.0(8) . . . . ?
C20 N6 C19 C13 178.2(8) . . . . ?
C20 N6 C19 C18 -2.2(13) . . . . ?
O8 C60 C59 C58 -177.3(12) . . . . ?
O8 C60 C55 C54 -2.7(16) . . . . ?
O8 C60 C55 C56 178.7(11) . . . . ?
N14 C50 C53 N15 -177.8(8) . . . . ?
N14 C50 C53 O7 1.6(11) . . . . ?
N14 C50 C51 C52 1.7(14) . . . . ?
N14 C49 C48 C47 -179.5(8) . . . . ?
N14 C49 C48 C52 0.1(14) . . . . ?
N6 C20 C21 C22 -0.1(15) . . . . ?
N6 C20 C23 N7 171.6(8) . . . . ?
N6 C20 C23 O3 -5.7(12) . . . . ?
N6 C19 C13 C12 179.1(8) . . . . ?
N6 C19 C13 N3 -1.6(12) . . . . ?
N6 C19 C18 C22 -1.2(13) . . . . ?
N6 C19 C18 C17 -178.7(8) . . . . ?
N12 C45 C46 N13 -0.3(17) . . . . ?
N12 C44 C42 C43 -179.4(8) . . . . ?
N12 C44 C42 C41 3.1(14) . . . . ?
N13 C47 C44 N12 -3.0(14) . . . . ?
N13 C47 C44 C42 179.0(8) . . . . ?
N13 C47 C48 C52 2.2(13) . . . . ?
N13 C47 C48 C49 -178.2(8) . . . . ?
C6 C7 N1 Gd1 12.1(14) . . . . ?
C6 C7 N1 N2 179.3(8) . . . . ?
C6 C1 C2 C3 -0.7(14) . . . . ?
C6 C5 C4 C3 1.0(16) . . . . ?
N7 N8 C24 C25 -177.6(11) . . . . ?
C7 C6 C1 O1 -1.0(15) . . . . ?
C7 C6 C1 C2 179.7(9) . . . . ?
C7 C6 C5 C4 -180.0(10) . . . . ?
C12 C14 N4 C15 176.5(8) . . . . ?
C12 C14 C17 N5 -177.5(8) . . . . ?
C12 C14 C17 C18 1.8(13) . . . . ?
N10 N9 C37 C36 -177.8(9) . . . . ?
N5 C17 C18 C22 0.5(13) . . . . ?
N5 C17 C18 C19 177.8(8) . . . . ?
N11 C43 C49 N14 -1.6(12) . . . . ?
N11 C43 C49 C48 179.0(8) . . . . ?
N11 C43 C42 C41 -0.8(13) . . . . ?
N11 C43 C42 C44 -178.4(8) . . . . ?
N11 C39 C40 C41 0.4(14) . . . . ?
N11 C39 C38 O6 -2.3(12) . . . . ?
N11 C39 C38 N10 178.0(8) . . . . ?
N1 N2 C8 O2 -0.1(12) . . . . ?
N1 N2 C8 C9 177.1(7) . . . . ?
C14 C12 C13 C19 0.7(13) . . . . ?
C14 C12 C13 N3 -178.5(8) . . . . ?
C14 C12 C11 C10 -179.2(9) . . . . ?
C14 N4 C15 C16 1.8(13) . . . . ?
C14 C17 C18 C22 -178.8(8) . . . . ?
C14 C17 C18 C19 -1.5(13) . . . . ?
C47 N13 C46 C45 0.7(15) . . . . ?
C47 C44 C42 C43 -1.3(13) . . . . ?
C47 C44 C42 C41 -178.9(9) . . . . ?
C10 C9 C8 N2 -0.7(14) . . . . ?
C10 C9 C8 O2 176.7(9) . . . . ?
C50 N14 C49 C43 -176.5(8) . . . . ?
C50 N14 C49 C48 2.9(13) . . . . ?
C43 N11 C39 C40 -2.0(14) . . . . ?
C43 N11 C39 C38 177.7(8) . . . . ?
C43 C49 C48 C47 -0.1(13) . . . . ?
C43 C49 C48 C52 179.4(8) . . . . ?
N3 C9 C8 N2 176.0(8) . . . . ?
N3 C9 C8 O2 -6.6(11) . . . . ?
C39 N11 C43 C49 180.0(8) . . . . ?
C39 N11 C43 C42 2.2(13) . . . . ?
C39 C40 C41 C42 1.1(14) . . . . ?
N4 C14 C17 N5 0.7(14) . . . . ?
N4 C14 C17 C18 180.0(8) . . . . ?
N4 C15 C16 N5 -0.8(15) . . . . ?
C40 C39 C38 O6 177.4(8) . . . . ?
C40 C39 C38 N10 -2.2(13) . . . . ?
C40 C41 C42 C43 -0.9(14) . . . . ?
C40 C41 C42 C44 176.7(9) . . . . ?
C9 C10 C11 C12 -1.9(14) . . . . ?
C9 N3 C13 C12 -2.4(13) . . . . ?
C9 N3 C13 C19 178.3(8) . . . . ?
C8 N2 N1 Gd1 -8.9(9) . . . . ?
C8 N2 N1 C7 -177.6(8) . . . . ?
C53 N15 N16 Gd3 11.9(9) . . . . ?
C53 N15 N16 C54 -173.0(8) . . . . ?
C53 C50 C51 C52 -177.6(8) . . . . ?
C13 C12 C14 N4 -179.7(8) . . . . ?
C13 C12 C14 C17 -1.4(13) . . . . ?
C13 C12 C11 C10 -0.2(13) . . . . ?
C13 C19 C18 C22 178.3(8) . . . . ?
C13 C19 C18 C17 0.8(13) . . . . ?
C13 N3 C9 C10 0.1(13) . . . . ?
C13 N3 C9 C8 -176.8(7) . . . . ?
C49 N14 C50 C53 175.6(7) . . . . ?
C49 N14 C50 C51 -3.8(12) . . . . ?
C49 C43 C42 C41 -178.5(8) . . . . ?
C49 C43 C42 C44 3.8(13) . . . . ?
C45 N12 C44 C47 3.2(13) . . . . ?
C45 N12 C44 C42 -178.7(9) . . . . ?
C1 C6 C7 N1 4.5(16) . . . . ?
C1 C6 C5 C4 -1.2(15) . . . . ?
N8 N7 C23 C20 -174.0(8) . . . . ?
N8 N7 C23 O3 3.1(13) . . . . ?
C11 C12 C14 N4 -0.7(13) . . . . ?
C11 C12 C14 C17 177.6(9) . . . . ?
C11 C12 C13 C19 -178.3(8) . . . . ?
C11 C12 C13 N3 2.4(13) . . . . ?
C11 C10 C9 N3 2.0(14) . . . . ?
C11 C10 C9 C8 178.4(9) . . . . ?
C2 C3 C4 C5 -0.6(15) . . . . ?
C21 C20 N6 Gd2 174.6(7) . . . . ?
C21 C20 N6 C19 3.0(13) . . . . ?
C21 C20 C23 N7 -7.8(15) . . . . ?
C21 C20 C23 O3 174.9(9) . . . . ?
C21 C22 C18 C19 4.2(13) . . . . ?
C21 C22 C18 C17 -178.5(9) . . . . ?
C17 N5 C16 C15 -0.3(13) . . . . ?
C17 C14 N4 C15 -1.8(13) . . . . ?
C51 C50 C53 N15 1.6(13) . . . . ?
C51 C50 C53 O7 -179.0(8) . . . . ?
C51 C52 C48 C47 177.3(8) . . . . ?
C51 C52 C48 C49 -2.3(13) . . . . ?
C44 N12 C45 C46 -1.7(15) . . . . ?
C44 C47 C48 C52 -176.9(8) . . . . ?
C44 C47 C48 C49 2.7(13) . . . . ?
C48 C47 C44 N12 176.1(8) . . . . ?
C48 C47 C44 C42 -1.9(13) . . . . ?
C48 C52 C51 C50 1.4(13) . . . . ?
C33 C32 C31 O5 179.6(9) . . . . ?
C33 C32 C31 C36 -2.0(14) . . . . ?
C33 C34 C35 C36 -0.9(17) . . . . ?
C38 N10 N9 Gd5 -6.9(10) . . . . ?
C38 N10 N9 C37 174.2(8) . . . . ?
C38 C39 C40 C41 -179.3(8) . . . . ?
C5 C6 C7 N1 -176.8(9) . . . . ?
C5 C6 C1 O1 -179.7(8) . . . . ?
C5 C6 C1 C2 1.0(13) . . . . ?
C42 C43 C49 N14 176.2(8) . . . . ?
C42 C43 C49 C48 -3.2(13) . . . . ?
C18 C22 C21 C20 -3.6(15) . . . . ?
C18 C19 C13 C12 -0.5(13) . . . . ?
C18 C19 C13 N3 178.8(8) . . . . ?
C31 C36 C37 N9 6.3(16) . . . . ?
C31 C36 C35 C34 -0.4(16) . . . . ?
C31 C32 C33 C34 0.7(15) . . . . ?
C60 C59 C58 C57 -4(2) . . . . ?
C60 C55 C56 C57 1(2) . . . . ?
N9 N10 C38 O6 0.5(14) . . . . ?
N9 N10 C38 C39 -179.8(7) . . . . ?
C23 C20 N6 Gd2 -4.8(10) . . . . ?
C23 C20 N6 C19 -176.4(8) . . . . ?
C23 C20 C21 C22 179.2(9) . . . . ?
C23 N7 N8 Gd5 -16.6(10) . . . . ?
C23 N7 N8 C24 164.9(9) . . . . ?
C46 N13 C47 C44 0.9(13) . . . . ?
C46 N13 C47 C48 -178.2(8) . . . . ?
C59 C60 C55 C54 179.7(10) . . . . ?
C59 C60 C55 C56 1.1(16) . . . . ?
C59 C58 C57 C56 6(3) . . . . ?
C37 C36 C31 O5 0.5(15) . . . . ?
C37 C36 C31 C32 -177.8(9) . . . . ?
C37 C36 C35 C34 179.3(10) . . . . ?
C55 C54 N16 Gd3 -8.6(15) . . . . ?
C55 C54 N16 N15 177.3(9) . . . . ?
C55 C60 C59 C58 0.4(17) . . . . ?
C55 C56 C57 C58 -4(2) . . . . ?
C16 N5 C17 C14 0.4(12) . . . . ?
C16 N5 C17 C18 -178.9(8) . . . . ?
C35 C36 C31 O5 -179.9(9) . . . . ?
C35 C36 C31 C32 1.8(14) . . . . ?
C35 C36 C37 N9 -173.4(10) . . . . ?
C35 C34 C33 C32 0.8(16) . . . . ?
C4 C3 C2 C1 0.5(14) . . . . ?
C29 C28 C27 C26 1(3) . . . . ?
C25 C26 C27 C28 1(3) . . . . ?
N16 C54 C55 C60 4.6(17) . . . . ?
N16 C54 C55 C56 -176.8(11) . . . . ?
N16 N15 C53 O7 1.8(14) . . . . ?
N16 N15 C53 C50 -178.9(7) . . . . ?
C24 C25 C26 C27 -179.5(16) . . . . ?
C24 C25 C30 O4 -1.7(19) . . . . ?
C24 C25 C30 C29 177.5(11) . . . . ?
C26 C25 C24 N8 178.5(13) . . . . ?
C26 C25 C30 O4 179.7(12) . . . . ?
C26 C25 C30 C29 -1.1(19) . . . . ?
C28 C29 C30 O4 -178.0(12) . . . . ?
C28 C29 C30 C25 2.8(19) . . . . ?
C30 C29 C28 C27 -3(2) . . . . ?
C30 C25 C24 N8 0(2) . . . . ?
C30 C25 C26 C27 -1(2) . . . . ?
